data_4035838
loop_
_publ_author_name
'Kumar, Siripuram Vijay'
'Acharya, Anand'
'Ila, Hiriyakkanavar'

_publ_section_title
;
 Synthesis of 2,4,5-Trisubstituted Oxazoles with Complementary
 Regioselectivity from \a-Oxoketene Dithioacetals and
 \b-(Methylthio)-\b-(het)aryl-2-propenones.
;
_journal_issue 12
_journal_name_full 'The Journal of organic chemistry'
_journal_page_first 6607
_journal_page_last 6622
_journal_paper_doi 10.1021/acs.joc.8b00900
_journal_volume 83
_journal_year 2018
_chemical_formula_moiety 'C15 H16 Cl N O2 S'
_chemical_formula_sum 'C15 H16 Cl N O2 S'
_chemical_formula_weight 309.80
_space_group_crystal_system monoclinic
_space_group_IT_number 14
_space_group_name_Hall '-P 2ybc'
_space_group_name_H-M_alt 'P 1 21/c 1'
_atom_sites_solution_hydrogens geom
_audit_creation_date 2014-07-23
_audit_creation_method
;
Olex2 1.2
(compiled 2014.06.27 svn.r2953 for OlexSys, GUI svn.r4860)
;
_cell_angle_alpha 90
_cell_angle_beta 99.815(4)
_cell_angle_gamma 90
_cell_formula_units_Z 4
_cell_length_a 13.6044(11)
_cell_length_b 5.8328(5)
_cell_length_c 19.6597(15)
_cell_measurement_reflns_used 3895
_cell_measurement_temperature 298(2)
_cell_measurement_theta_max 22.35
_cell_measurement_theta_min 2.80
_cell_volume 1537.2(2)
_computing_cell_refinement 'SAINT v8.27A (Bruker, 2012)'
_computing_data_reduction 'SAINT v8.27A (Bruker, 2012)'
_computing_molecular_graphics 'Olex2 (Dolomanov et al., 2009)'
_computing_publication_material 'Olex2 (Dolomanov et al., 2009)'
_computing_structure_refinement 'ShelXL (Sheldrick, 2008)'
_diffrn_ambient_temperature 296.15
_diffrn_measured_fraction_theta_full 1.000
_diffrn_measured_fraction_theta_max 0.999
_diffrn_measurement_device_type 'Bruker APEX-II CCD'
_diffrn_measurement_method '\f and \w scans'
_diffrn_radiation_monochromator graphite
_diffrn_radiation_type MoK\a
_diffrn_radiation_wavelength 0.71073
_diffrn_reflns_av_R_equivalents 0.0796
_diffrn_reflns_av_unetI/netI 0.0580
_diffrn_reflns_Laue_measured_fraction_full 1.000
_diffrn_reflns_Laue_measured_fraction_max 0.999
_diffrn_reflns_limit_h_max 17
_diffrn_reflns_limit_h_min -17
_diffrn_reflns_limit_k_max 5
_diffrn_reflns_limit_k_min -7
_diffrn_reflns_limit_l_max 24
_diffrn_reflns_limit_l_min -25
_diffrn_reflns_number 23735
_diffrn_reflns_point_group_measured_fraction_full 1.000
_diffrn_reflns_point_group_measured_fraction_max 0.999
_diffrn_reflns_theta_full 25.242
_diffrn_reflns_theta_max 27.500
_diffrn_reflns_theta_min 1.519
_diffrn_standards_number 0
_exptl_absorpt_coefficient_mu 0.384
_exptl_absorpt_correction_T_max 0.7456
_exptl_absorpt_correction_T_min 0.5940
_exptl_absorpt_correction_type multi-scan
_exptl_absorpt_process_details
;
SADABS-2012/1 (Bruker,2012) was used for absorption correction.
wR2(int) was 0.1348 before and 0.0828 after correction.
The Ratio of minimum to maximum transmission is 0.7967.
The \l/2 correction factor is 0.0015.
;
_exptl_crystal_density_diffrn 1.339
_exptl_crystal_F_000 648
_refine_diff_density_max 0.176
_refine_diff_density_min -0.243
_refine_diff_density_rms 0.044
_refine_ls_extinction_coef 0.0056(12)
_refine_ls_extinction_expression Fc^*^=kFc[1+0.001xFc^2^\l^3^/sin(2\q)]^-1/4^
_refine_ls_extinction_method SHELXL
_refine_ls_goodness_of_fit_ref 1.020
_refine_ls_hydrogen_treatment constr
_refine_ls_matrix_type full
_refine_ls_number_parameters 186
_refine_ls_number_reflns 3540
_refine_ls_number_restraints 0
_refine_ls_restrained_S_all 1.020
_refine_ls_R_factor_all 0.0906
_refine_ls_R_factor_gt 0.0435
_refine_ls_shift/su_max 0.000
_refine_ls_shift/su_mean 0.000
_refine_ls_structure_factor_coef Fsqd
_refine_ls_weighting_details 'w=1/[\s^2^(Fo^2^)+(0.0509P)^2^] where P=(Fo^2^+2Fc^2^)/3'
_refine_ls_weighting_scheme calc
_refine_ls_wR_factor_gt 0.1019
_refine_ls_wR_factor_ref 0.1150
_reflns_Friedel_coverage 0.000
_reflns_number_gt 2129
_reflns_number_total 3540
_reflns_threshold_expression 'I > 2\s(I)'
_cod_data_source_file jo8b00900_si_002.cif
_cod_data_source_block compound_6e
_cod_database_code 4035838
_shelxl_version_number 2014-1
_shelx_space_group_comment
;
The symmetry employed for this shelxl refinement is uniquely defined
by the following loop, which should always be used as a source of
symmetry information in preference to the above space-group names.
They are only intended as comments.
;
_olex2_refinement_description
;
1. Fixed Uiso
 At 1.2 times of:
  All C(H) groups
 At 1.5 times of:
  All C(H,H,H) groups
2.a Aromatic/amide H refined with riding coordinates:
 C2(H2), C3(H3), C10(H10), C11(H11)
2.b Idealised Me refined as rotating group:
 C9(H9A,H9B,H9C), C13(H13A,H13B,H13C), C15(H15A,H15B,H15C), C16(H16A,H16B,H16C)
;
_olex2_submission_special_instructions 'No special instructions were received'

loop_
_space_group_symop_operation_xyz
'x, y, z'
'-x, y+1/2, -z+1/2'
'-x, -y, -z'
'x, -y-1/2, z-1/2'

loop_
_atom_site_label
_atom_site_type_symbol
_atom_site_fract_x
_atom_site_fract_y
_atom_site_fract_z
_atom_site_U_iso_or_equiv
_atom_site_adp_type
_atom_site_occupancy
_atom_site_site_symmetry_order
_atom_site_calc_flag
_atom_site_refinement_flags_posn
S1 S 0.42052(4) 0.41492(9) 0.24570(3) 0.05035(19) Uani 1 1 d .
Cl1 Cl -0.00477(5) 1.69640(12) 0.10243(3) 0.0830(3) Uani 1 1 d .
O1 O 0.25252(10) 0.8966(2) 0.30161(6) 0.0467(4) Uani 1 1 d .
C1 C 0.06840(15) 1.4725(4) 0.14099(11) 0.0542(6) Uani 1 1 d .
C2 C 0.08244(16) 1.4464(4) 0.21120(11) 0.0581(6) Uani 1 1 d .
H2 H 0.0529 1.5480 0.2381 0.070 Uiso 1 1 calc R
C3 C 0.14033(16) 1.2697(3) 0.24170(10) 0.0505(5) Uani 1 1 d .
H3 H 0.1498 1.2517 0.2894 0.061 Uiso 1 1 calc R
C4 C 0.18499(14) 1.1172(3) 0.20191(10) 0.0446(5) Uani 1 1 d .
C5 C 0.24629(14) 0.9288(3) 0.23294(9) 0.0426(5) Uani 1 1 d .
C6 C 0.31589(14) 0.7104(3) 0.31666(9) 0.0425(5) Uani 1 1 d .
C7 C 0.34393(15) 0.6183(3) 0.38593(9) 0.0431(5) Uani 1 1 d .
C8 C 0.30244(16) 0.7128(3) 0.44737(9) 0.0478(5) Uani 1 1 d .
C9 C 0.35308(19) 0.5954(4) 0.51311(10) 0.0686(7) Uani 1 1 d .
H9A H 0.3387 0.4342 0.5102 0.103 Uiso 1 1 calc GR
H9B H 0.3286 0.6595 0.5520 0.103 Uiso 1 1 calc GR
H9C H 0.4239 0.6184 0.5186 0.103 Uiso 1 1 calc GR
C10 C 0.16991(18) 1.1484(4) 0.13101(11) 0.0620(6) Uani 1 1 d .
H10 H 0.1996 1.0486 0.1037 0.074 Uiso 1 1 calc R
C11 C 0.11168(18) 1.3250(4) 0.10066(11) 0.0647(6) Uani 1 1 d .
H11 H 0.1017 1.3444 0.0530 0.078 Uiso 1 1 calc R
C12 C 0.34288(14) 0.6432(3) 0.25613(9) 0.0409(5) Uani 1 1 d .
C13 C 0.42237(18) 0.4324(4) 0.15461(10) 0.0691(7) Uani 1 1 d .
H13A H 0.3553 0.4428 0.1299 0.104 Uiso 1 1 calc GR
H13B H 0.4537 0.2978 0.1400 0.104 Uiso 1 1 calc GR
H13C H 0.4591 0.5658 0.1452 0.104 Uiso 1 1 calc GR
N14 N 0.29799(12) 0.7839(3) 0.20337(8) 0.0438(4) Uani 1 1 d .
C15 C 0.19086(19) 0.6614(5) 0.43612(13) 0.0833(8) Uani 1 1 d .
H15A H 0.1590 0.7307 0.3938 0.125 Uiso 1 1 calc GR
H15B H 0.1627 0.7227 0.4738 0.125 Uiso 1 1 calc GR
H15C H 0.1807 0.4986 0.4337 0.125 Uiso 1 1 calc GR
O16 O 0.40181(11) 0.4557(3) 0.39153(7) 0.0610(4) Uani 1 1 d .
C16 C 0.3206(2) 0.9711(4) 0.45419(12) 0.0871(9) Uani 1 1 d .
H16A H 0.3908 1.0015 0.4583 0.131 Uiso 1 1 calc GR
H16B H 0.2972 1.0266 0.4945 0.131 Uiso 1 1 calc GR
H16C H 0.2854 1.0473 0.4140 0.131 Uiso 1 1 calc GR

loop_
_atom_site_aniso_label
_atom_site_aniso_U_11
_atom_site_aniso_U_22
_atom_site_aniso_U_33
_atom_site_aniso_U_23
_atom_site_aniso_U_13
_atom_site_aniso_U_12
S1 0.0512(4) 0.0513(3) 0.0490(3) -0.0015(2) 0.0099(2) 0.0092(3)
Cl1 0.0766(5) 0.0739(4) 0.0938(5) 0.0255(3) 0.0013(4) 0.0217(3)
O1 0.0509(9) 0.0481(8) 0.0423(7) 0.0021(6) 0.0112(6) 0.0090(7)
C1 0.0434(14) 0.0554(13) 0.0614(14) 0.0131(11) 0.0020(10) 0.0048(10)
C2 0.0540(15) 0.0549(14) 0.0664(15) 0.0005(11) 0.0130(11) 0.0095(11)
C3 0.0490(14) 0.0548(12) 0.0479(12) 0.0038(10) 0.0092(10) 0.0065(10)
C4 0.0381(12) 0.0489(11) 0.0465(11) 0.0033(9) 0.0059(9) 0.0030(9)
C5 0.0417(12) 0.0471(11) 0.0388(10) 0.0013(9) 0.0061(9) -0.0011(10)
C6 0.0426(13) 0.0410(10) 0.0437(11) 0.0025(8) 0.0065(9) 0.0043(9)
C7 0.0464(13) 0.0385(11) 0.0449(11) 0.0004(8) 0.0096(9) -0.0040(9)
C8 0.0628(15) 0.0385(11) 0.0436(11) -0.0015(9) 0.0135(9) -0.0061(10)
C9 0.097(2) 0.0654(15) 0.0443(12) 0.0036(11) 0.0156(12) 0.0042(14)
C10 0.0679(17) 0.0679(15) 0.0505(13) 0.0031(11) 0.0111(11) 0.0174(12)
C11 0.0693(17) 0.0750(16) 0.0483(12) 0.0114(11) 0.0053(11) 0.0127(13)
C12 0.0380(12) 0.0428(11) 0.0415(10) 0.0009(9) 0.0051(8) -0.0012(9)
C13 0.0706(17) 0.0842(18) 0.0530(14) -0.0075(12) 0.0119(12) 0.0234(14)
N14 0.0406(10) 0.0492(10) 0.0414(9) 0.0005(7) 0.0067(7) 0.0044(8)
C15 0.0656(19) 0.115(2) 0.0755(17) -0.0083(15) 0.0296(14) -0.0011(16)
O16 0.0738(11) 0.0572(9) 0.0531(9) 0.0088(7) 0.0144(7) 0.0179(8)
C16 0.159(3) 0.0466(13) 0.0573(15) -0.0082(11) 0.0227(16) -0.0126(15)

loop_
_atom_type_symbol
_atom_type_description
_atom_type_scat_dispersion_real
_atom_type_scat_dispersion_imag
_atom_type_scat_source
C C 0.0033 0.0016 'International Tables Vol C Tables 4.2.6.8 and 6.1.1.4'
H H 0.0000 0.0000 'International Tables Vol C Tables 4.2.6.8 and 6.1.1.4'
Cl Cl 0.1484 0.1585 'International Tables Vol C Tables 4.2.6.8 and 6.1.1.4'
N N 0.0061 0.0033 'International Tables Vol C Tables 4.2.6.8 and 6.1.1.4'
O O 0.0106 0.0060 'International Tables Vol C Tables 4.2.6.8 and 6.1.1.4'
S S 0.1246 0.1234 'International Tables Vol C Tables 4.2.6.8 and 6.1.1.4'

loop_
_geom_angle_atom_site_label_1
_geom_angle_atom_site_label_2
_geom_angle_atom_site_label_3
_geom_angle
C12 S1 C13 100.75(10)
C5 O1 C6 104.63(14)
C2 C1 Cl1 119.67(18)
C11 C1 Cl1 119.40(17)
C11 C1 C2 120.9(2)
C1 C2 H2 120.2
C1 C2 C3 119.7(2)
C3 C2 H2 120.2
C2 C3 H3 119.7
C2 C3 C4 120.53(18)
C4 C3 H3 119.7
C3 C4 C5 121.55(17)
C10 C4 C3 118.54(18)
C10 C4 C5 119.91(18)
O1 C5 C4 117.32(16)
N14 C5 O1 114.24(16)
N14 C5 C4 128.44(17)
O1 C6 C7 122.93(16)
C12 C6 O1 106.83(15)
C12 C6 C7 130.24(18)
C6 C7 C8 122.46(18)
O16 C7 C6 115.60(17)
O16 C7 C8 121.92(17)
C7 C8 C15 107.96(17)
C7 C8 C16 110.50(16)
C9 C8 C7 109.65(17)
C9 C8 C15 109.28(18)
C9 C8 C16 109.04(18)
C15 C8 C16 110.4(2)
C8 C9 H9A 109.5
C8 C9 H9B 109.5
C8 C9 H9C 109.5
H9A C9 H9B 109.5
H9A C9 H9C 109.5
H9B C9 H9C 109.5
C4 C10 H10 119.6
C11 C10 C4 120.8(2)
C11 C10 H10 119.6
C1 C11 C10 119.6(2)
C1 C11 H11 120.2
C10 C11 H11 120.2
C6 C12 S1 125.82(14)
C6 C12 N14 109.56(16)
N14 C12 S1 124.63(14)
S1 C13 H13A 109.5
S1 C13 H13B 109.5
S1 C13 H13C 109.5
H13A C13 H13B 109.5
H13A C13 H13C 109.5
H13B C13 H13C 109.5
C5 N14 C12 104.75(15)
C8 C15 H15A 109.5
C8 C15 H15B 109.5
C8 C15 H15C 109.5
H15A C15 H15B 109.5
H15A C15 H15C 109.5
H15B C15 H15C 109.5
C8 C16 H16A 109.5
C8 C16 H16B 109.5
C8 C16 H16C 109.5
H16A C16 H16B 109.5
H16A C16 H16C 109.5
H16B C16 H16C 109.5

loop_
_geom_bond_atom_site_label_1
_geom_bond_atom_site_label_2
_geom_bond_distance
S1 C12 1.7331(19)
S1 C13 1.798(2)
Cl1 C1 1.736(2)
O1 C5 1.351(2)
O1 C6 1.387(2)
C1 C2 1.369(3)
C1 C11 1.369(3)
C2 H2 0.9300
C2 C3 1.371(3)
C3 H3 0.9300
C3 C4 1.391(3)
C4 C5 1.450(3)
C4 C10 1.386(3)
C5 N14 1.299(2)
C6 C7 1.453(3)
C6 C12 1.362(2)
C7 C8 1.521(3)
C7 O16 1.226(2)
C8 C9 1.520(3)
C8 C15 1.526(3)
C8 C16 1.529(3)
C9 H9A 0.9600
C9 H9B 0.9600
C9 H9C 0.9600
C10 H10 0.9300
C10 C11 1.372(3)
C11 H11 0.9300
C12 N14 1.381(2)
C13 H13A 0.9600
C13 H13B 0.9600
C13 H13C 0.9600
C15 H15A 0.9600
C15 H15B 0.9600
C15 H15C 0.9600
C16 H16A 0.9600
C16 H16B 0.9600
C16 H16C 0.9600

loop_
_geom_torsion_atom_site_label_1
_geom_torsion_atom_site_label_2
_geom_torsion_atom_site_label_3
_geom_torsion_atom_site_label_4
_geom_torsion
S1 C12 N14 C5 179.39(14)
Cl1 C1 C2 C3 -179.93(17)
Cl1 C1 C11 C10 179.73(18)
O1 C5 N14 C12 -0.2(2)
O1 C6 C7 C8 2.6(3)
O1 C6 C7 O16 -178.84(17)
O1 C6 C12 S1 -179.22(13)
O1 C6 C12 N14 0.2(2)
C1 C2 C3 C4 0.1(3)
C2 C1 C11 C10 0.0(4)
C2 C3 C4 C5 -179.83(19)
C2 C3 C4 C10 0.2(3)
C3 C4 C5 O1 4.7(3)
C3 C4 C5 N14 -174.7(2)
C3 C4 C10 C11 -0.4(3)
C4 C5 N14 C12 179.26(19)
C4 C10 C11 C1 0.3(4)
C5 O1 C6 C7 179.45(17)
C5 O1 C6 C12 -0.3(2)
C5 C4 C10 C11 179.6(2)
C6 O1 C5 C4 -179.21(16)
C6 O1 C5 N14 0.3(2)
C6 C7 C8 C9 -174.88(17)
C6 C7 C8 C15 66.2(2)
C6 C7 C8 C16 -54.7(3)
C6 C12 N14 C5 0.0(2)
C7 C6 C12 S1 1.1(3)
C7 C6 C12 N14 -179.50(18)
C10 C4 C5 O1 -175.31(19)
C10 C4 C5 N14 5.3(3)
C11 C1 C2 C3 -0.2(3)
C12 C6 C7 C8 -177.71(19)
C12 C6 C7 O16 0.8(3)
C13 S1 C12 C6 -179.59(18)
C13 S1 C12 N14 1.08(19)
O16 C7 C8 C9 6.7(3)
O16 C7 C8 C15 -112.3(2)
O16 C7 C8 C16 126.9(2)
